data_4134833
loop_
_publ_author_name
'Shima, Takanori'
'Yang, Jimin'
'Luo, Gen'
'Luo, Yi'
'Hou, Zhaomin'

_publ_section_title
;
 Dinitrogen Activation and Hydrogenation by
 C<sub>5</sub>Me<sub>4</sub>SiMe<sub>3</sub>-Ligated Di- and Trinuclear
 Chromium Hydride Complexes.
;
_journal_name_full 'Journal of the American Chemical Society'
_journal_paper_doi 10.1021/jacs.0c02939
_journal_year 2020
_chemical_formula_moiety 'C48 H86 Cr4 N2 Si4'
_chemical_formula_sum 'C48 H86 Cr4 N2 Si4'
_chemical_formula_weight 1011.56
_space_group_crystal_system monoclinic
_space_group_IT_number 15
_space_group_name_Hall '-C 2yc'
_space_group_name_H-M_alt 'C 1 2/c 1'
_symmetry_Int_Tables_number 15
_atom_sites_solution_primary direct
_audit_creation_date 2018-01-12
_audit_creation_method
;
Olex2 1.2-beta
(compiled 2017.08.10 svn.r3458 for OlexSys, GUI svn.r5381)
;
_cell_angle_alpha 90
_cell_angle_beta 94.350(1)
_cell_angle_gamma 90
_cell_formula_units_Z 8
_cell_length_a 28.9967(11)
_cell_length_b 11.1756(4)
_cell_length_c 32.7459(13)
_cell_measurement_reflns_used 9983
_cell_measurement_temperature 173.15
_cell_measurement_theta_max 27.75
_cell_measurement_theta_min 2.50
_cell_volume 10580.9(7)
_computing_molecular_graphics 'Olex2 (Dolomanov et al., 2009)'
_computing_publication_material 'Olex2 (Dolomanov et al., 2009)'
_computing_structure_refinement 'olex2.refine (Bourhis et al., 2015)'
_computing_structure_solution 'ShelXS (Sheldrick, 2008)'
_diffrn_ambient_temperature 173.15
_diffrn_measured_fraction_theta_full 0.9936
_diffrn_measured_fraction_theta_max 0.9936
_diffrn_measurement_device_type 'CMOS area detector'
_diffrn_measurement_method '\f and \w scans'
_diffrn_radiation_type 'Mo K\a'
_diffrn_radiation_wavelength 0.71073
_diffrn_reflns_av_R_equivalents 0.0883
_diffrn_reflns_av_unetI/netI 0.0502
_diffrn_reflns_limit_h_max 38
_diffrn_reflns_limit_h_min -38
_diffrn_reflns_limit_k_max 12
_diffrn_reflns_limit_k_min -14
_diffrn_reflns_limit_l_max 43
_diffrn_reflns_limit_l_min -43
_diffrn_reflns_number 106333
_diffrn_reflns_theta_full 27.9418
_diffrn_reflns_theta_max 27.94
_diffrn_reflns_theta_min 1.95
_diffrn_standards_number 0
_exptl_absorpt_coefficient_mu 0.923
_exptl_absorpt_correction_T_max 0.7456
_exptl_absorpt_correction_T_min 0.5830
_exptl_absorpt_correction_type multi-scan
_exptl_absorpt_process_details SADABS
_exptl_crystal_colour black
_exptl_crystal_colour_primary black
_exptl_crystal_density_diffrn 1.2699
_exptl_crystal_description plate
_exptl_crystal_F_000 4333.8582
_exptl_crystal_size_max 0.5
_exptl_crystal_size_mid 0.3
_exptl_crystal_size_min 0.1
_refine_diff_density_max 0.5277
_refine_diff_density_min -0.4953
_refine_diff_density_rms 0.1232
_refine_ls_d_res_high 0.7584
_refine_ls_d_res_low 10.4374
_refine_ls_goodness_of_fit_ref 1.0511
_refine_ls_hydrogen_treatment mixed
_refine_ls_matrix_type full
_refine_ls_number_constraints 111
_refine_ls_number_parameters 562
_refine_ls_number_reflns 12640
_refine_ls_number_restraints 0
_refine_ls_restrained_S_all 1.0511
_refine_ls_R_factor_all 0.0604
_refine_ls_R_factor_gt 0.0360
_refine_ls_shift/su_max 0.0010
_refine_ls_shift/su_mean 0.0000
_refine_ls_structure_factor_coef Fsqd
_refine_ls_weighting_details 'w=1/[\s^2^(Fo^2^)+(0.0337P)^2^+11.8604P] where P=(Fo^2^+2Fc^2^)/3'
_refine_ls_weighting_scheme calc
_refine_ls_wR_factor_gt 0.0793
_refine_ls_wR_factor_ref 0.0897
_reflns_Friedel_coverage 0.0
_reflns_limit_h_max 38
_reflns_limit_h_min -38
_reflns_limit_k_max 14
_reflns_limit_k_min 0
_reflns_limit_l_max 43
_reflns_limit_l_min 0
_reflns_number_gt 9636
_reflns_number_total 12640
_reflns_threshold_expression I>=2u(I)
_cod_data_source_file ja0c02939_si_003.cif
_cod_data_source_block Complex5isomer_26136ts
_cod_database_code 4134833
_olex2_refinement_description
;
1. Fixed Uiso
 At 1.2 times of:
  All C(H,H) groups
 At 1.5 times of:
  All C(H,H,H) groups
2.a Secondary CH2 refined with riding coordinates:
 C32(H32a,H32b)
2.b Idealised Me refined as rotating group:
 C6(H6a,H6b,H6c), C7(H7a,H7b,H7c), C8(H8a,H8b,H8c), C9(H9a,H9b,H9c), C10(H10a,
 H10b,H10c), C11(H11a,H11b,H11c), C12(H12a,H12b,H12c), C18(H18a,H18b,H18c),
 C19(H19a,H19b,H19c), C20(H20a,H20b,H20c), C21(H21a,H21b,H21c), C22(H22a,H22b,
 H22c), C23(H23a,H23b,H23c), C24(H24a,H24b,H24c), C30(H30a,H30b,H30c), C31(H31a,
 H31b,H31c), C33(H33a,H33b,H33c), C34(H34a,H34b,H34c), C35(H35a,H35b,H35c),
 C36(H36a,H36b,H36c), C42(H42a,H42b,H42c), C43(H43a,H43b,H43c), C44(H44a,H44b,
 H44c), C45(H45a,H45b,H45c), C46(H46a,H46b,H46c), C47(H47a,H47b,H47c), C48(H48a,
 H48b,H48c)
;
_olex2_submission_special_instructions 'No special instructions were received'

loop_
_space_group_symop_id
_space_group_symop_operation_xyz
1 x,y,z
2 -x,y,-z+1/2
3 -x,-y,-z
4 x,-y,z-1/2
5 x+1/2,y+1/2,z
6 -x+1/2,y+1/2,-z+1/2
7 -x+1/2,-y+1/2,-z
8 x+1/2,-y+1/2,z-1/2

loop_
_atom_site_label
_atom_site_type_symbol
_atom_site_fract_x
_atom_site_fract_y
_atom_site_fract_z
_atom_site_U_iso_or_equiv
_atom_site_adp_type
_atom_site_occupancy
_atom_site_refinement_flags_posn
C1 C 0.29850(7) 0.48486(19) 0.07819(6) 0.0212(4) Uani 1.000000 .
C2 C 0.25927(8) 0.4661(2) 0.04928(6) 0.0250(5) Uani 1.000000 .
C3 C 0.24427(8) 0.3461(2) 0.05232(6) 0.0261(5) Uani 1.000000 .
C4 C 0.27495(8) 0.2871(2) 0.08181(6) 0.0238(5) Uani 1.000000 .
C5 C 0.30810(7) 0.37102(19) 0.09734(6) 0.0215(4) Uani 1.000000 .
C6 C 0.24055(9) 0.5547(3) 0.01755(7) 0.0364(6) Uani 1.000000 .
H6a H 0.2157(4) 0.5173(5) 0.0001(3) 0.0545(9) Uiso 1.000000 GR
H6b H 0.2284(5) 0.6248(7) 0.03120(7) 0.0545(9) Uiso 1.000000 GR
H6c H 0.26539(16) 0.5797(12) 0.0007(3) 0.0545(9) Uiso 1.000000 GR
C7 C 0.20418(8) 0.2883(3) 0.02813(7) 0.0365(6) Uani 1.000000 .
H7a H 0.17538(11) 0.3279(10) 0.0344(4) 0.0548(9) Uiso 1.000000 GR
H7b H 0.2083(3) 0.2958(14) -0.00119(7) 0.0548(9) Uiso 1.000000 GR
H7c H 0.2027(4) 0.2034(4) 0.0354(4) 0.0548(9) Uiso 1.000000 GR
C8 C 0.27220(9) 0.1572(2) 0.09310(8) 0.0345(6) Uani 1.000000 .
H8a H 0.2743(6) 0.1079(2) 0.06855(12) 0.0518(9) Uiso 1.000000 GR
H8b H 0.2978(3) 0.1373(4) 0.1132(4) 0.0518(9) Uiso 1.000000 GR
H8c H 0.2427(3) 0.1416(4) 0.1049(5) 0.0518(9) Uiso 1.000000 GR
C9 C 0.34944(8) 0.3415(2) 0.12637(7) 0.0281(5) Uani 1.000000 .
H9a H 0.3461(3) 0.2604(5) 0.1371(4) 0.0421(7) Uiso 1.000000 GR
H9b H 0.37765(9) 0.3462(13) 0.11175(13) 0.0421(7) Uiso 1.000000 GR
H9c H 0.3514(3) 0.3989(8) 0.1491(3) 0.0421(7) Uiso 1.000000 GR
C10 C 0.36873(10) 0.6413(2) 0.03907(8) 0.0457(7) Uani 1.000000 .
H10a H 0.3907(5) 0.5747(10) 0.0396(3) 0.0686(11) Uiso 1.000000 GR
H10b H 0.34896(12) 0.6391(18) 0.01344(9) 0.0686(11) Uiso 1.000000 GR
H10c H 0.3857(5) 0.7172(8) 0.0409(3) 0.0686(11) Uiso 1.000000 GR
C11 C 0.29318(10) 0.7612(2) 0.08411(9) 0.0453(7) Uani 1.000000 .
H11a H 0.2770(5) 0.7718(10) 0.05696(18) 0.0680(10) Uiso 1.000000 GR
H11b H 0.2705(4) 0.7490(8) 0.1044(4) 0.0680(10) Uiso 1.000000 GR
H11c H 0.31164(13) 0.8327(4) 0.0913(6) 0.0680(10) Uiso 1.000000 GR
C12 C 0.37164(8) 0.6383(2) 0.13112(8) 0.0352(6) Uani 1.000000 .
H12a H 0.35382(13) 0.6270(15) 0.15509(8) 0.0528(9) Uiso 1.000000 GR
H12b H 0.3954(4) 0.5761(10) 0.1307(3) 0.0528(9) Uiso 1.000000 GR
H12c H 0.3864(5) 0.7172(6) 0.1325(3) 0.0528(9) Uiso 1.000000 GR
C13 C 0.07386(7) 0.40503(18) 0.04496(6) 0.0199(4) Uani 1.000000 .
C14 C 0.04158(7) 0.36304(19) 0.07331(6) 0.0218(4) Uani 1.000000 .
C15 C 0.03999(7) 0.44643(19) 0.10554(6) 0.0226(5) Uani 1.000000 .
C16 C 0.07170(7) 0.53943(18) 0.09875(6) 0.0201(4) Uani 1.000000 .
C17 C 0.09190(7) 0.51517(18) 0.06144(6) 0.0191(4) Uani 1.000000 .
C18 C 0.01194(8) 0.2533(2) 0.06875(8) 0.0352(6) Uani 1.000000 .
H18a H 0.0102(5) 0.2154(8) 0.09557(11) 0.0527(9) Uiso 1.000000 GR
H18b H -0.01920(18) 0.2757(3) 0.0576(5) 0.0527(9) Uiso 1.000000 GR
H18c H 0.0255(3) 0.1970(7) 0.0501(4) 0.0527(9) Uiso 1.000000 GR
C19 C 0.00807(9) 0.4441(2) 0.13954(8) 0.0355(6) Uani 1.000000 .
H19a H -0.0156(4) 0.5061(11) 0.1348(3) 0.0532(9) Uiso 1.000000 GR
H19b H -0.0068(5) 0.3655(6) 0.1403(3) 0.0532(9) Uiso 1.000000 GR
H19c H 0.02581(13) 0.4590(16) 0.16572(10) 0.0532(9) Uiso 1.000000 GR
C20 C 0.07674(9) 0.6533(2) 0.12282(7) 0.0301(5) Uani 1.000000 .
H20a H 0.0522(3) 0.7092(6) 0.1133(3) 0.0452(8) Uiso 1.000000 GR
H20b H 0.0744(6) 0.6361(3) 0.15193(9) 0.0452(8) Uiso 1.000000 GR
H20c H 0.1069(2) 0.6893(8) 0.1190(4) 0.0452(8) Uiso 1.000000 GR
C21 C 0.12527(8) 0.5991(2) 0.04366(7) 0.0286(5) Uani 1.000000 .
H21a H 0.10849(11) 0.6686(7) 0.0319(4) 0.0430(8) Uiso 1.000000 GR
H21b H 0.1482(3) 0.6257(11) 0.06525(12) 0.0430(8) Uiso 1.000000 GR
H21c H 0.1409(4) 0.5580(5) 0.0222(3) 0.0430(8) Uiso 1.000000 GR
C22 C 0.10666(12) 0.4425(3) -0.04354(7) 0.0500(8) Uani 1.000000 .
H22a H 0.13966(15) 0.4427(15) -0.0345(4) 0.0750(12) Uiso 1.000000 GR
H22b H 0.1025(6) 0.4116(11) -0.07159(13) 0.0750(12) Uiso 1.000000 GR
H22c H 0.0946(5) 0.5242(5) -0.0428(5) 0.0750(12) Uiso 1.000000 GR
C23 C 0.01360(10) 0.3450(3) -0.03136(8) 0.0495(8) Uani 1.000000 .
H23a H 0.01296(11) 0.3254(18) -0.06056(16) 0.0743(12) Uiso 1.000000 GR
H23b H -0.00430(19) 0.2854(13) -0.0173(4) 0.0743(12) Uiso 1.000000 GR
H23c H 0.0001(2) 0.4245(6) -0.0280(6) 0.0743(12) Uiso 1.000000 GR
C24 C 0.09723(9) 0.1888(2) -0.01200(7) 0.0362(6) Uani 1.000000 .
H24a H 0.07123(9) 0.1331(3) -0.0164(5) 0.0543(9) Uiso 1.000000 GR
H24b H 0.1171(5) 0.1830(4) -0.0349(3) 0.0543(9) Uiso 1.000000 GR
H24c H 0.1152(5) 0.1684(6) 0.0136(2) 0.0543(9) Uiso 1.000000 GR
C25 C 0.16524(7) 0.43922(18) 0.23021(6) 0.0192(4) Uani 1.000000 .
C26 C 0.19538(7) 0.33745(19) 0.23478(6) 0.0206(4) Uani 1.000000 .
C27 C 0.23438(7) 0.35645(19) 0.21231(6) 0.0213(4) Uani 1.000000 .
C28 C 0.23032(7) 0.47242(19) 0.19388(6) 0.0212(4) Uani 1.000000 .
C29 C 0.18736(8) 0.52184(18) 0.20405(6) 0.0203(4) Uani 1.000000 .
C30 C 0.19010(9) 0.2333(2) 0.26298(7) 0.0301(5) Uani 1.000000 .
H30a H 0.2065(5) 0.1638(5) 0.2529(3) 0.0451(8) Uiso 1.000000 GR
H30b H 0.2032(5) 0.2541(5) 0.29055(13) 0.0451(8) Uiso 1.000000 GR
H30c H 0.15721(9) 0.2141(9) 0.2639(4) 0.0451(8) Uiso 1.000000 GR
C31 C 0.27524(8) 0.2747(2) 0.20981(7) 0.0296(5) Uani 1.000000 .
H31a H 0.30224(15) 0.3093(7) 0.2253(4) 0.0444(8) Uiso 1.000000 GR
H31b H 0.2682(2) 0.1965(5) 0.2214(4) 0.0444(8) Uiso 1.000000 GR
H31c H 0.2819(4) 0.2649(12) 0.18110(8) 0.0444(8) Uiso 1.000000 GR
C32 C 0.26153(8) 0.5246(2) 0.16575(6) 0.0259(5) Uani 1.000000 .
H32a H 0.25804(8) 0.6125(2) 0.16345(6) 0.0311(6) Uiso 1.000000 R
H32b H 0.29429(8) 0.5040(2) 0.17326(6) 0.0311(6) Uiso 1.000000 R
C33 C 0.17233(9) 0.64449(19) 0.19059(6) 0.0283(5) Uani 1.000000 .
H33a H 0.1915(4) 0.7042(2) 0.2057(3) 0.0424(8) Uiso 1.000000 GR
H33b H 0.1757(5) 0.6533(5) 0.16119(12) 0.0424(8) Uiso 1.000000 GR
H33c H 0.13987(18) 0.6563(5) 0.1960(4) 0.0424(8) Uiso 1.000000 GR
C34 C 0.07267(10) 0.3448(3) 0.26254(9) 0.0475(7) Uani 1.000000 .
H34a H 0.0534(5) 0.3540(11) 0.2857(4) 0.0713(11) Uiso 1.000000 GR
H34b H 0.0531(4) 0.3498(11) 0.2368(3) 0.0713(11) Uiso 1.000000 GR
H34c H 0.08820(10) 0.2669(3) 0.2643(6) 0.0713(11) Uiso 1.000000 GR
C35 C 0.08487(12) 0.6082(3) 0.25321(9) 0.0587(9) Uani 1.000000 .
H35a H 0.0715(7) 0.6078(9) 0.2248(2) 0.0881(14) Uiso 1.000000 GR
H35b H 0.0601(5) 0.6158(10) 0.2718(5) 0.0881(14) Uiso 1.000000 GR
H35c H 0.1062(2) 0.6759(3) 0.2573(7) 0.0881(14) Uiso 1.000000 GR
C36 C 0.14389(10) 0.4793(3) 0.31767(7) 0.0431(7) Uani 1.000000 .
H36a H 0.1679(5) 0.5412(12) 0.31869(14) 0.0647(10) Uiso 1.000000 GR
H36b H 0.12018(16) 0.5011(17) 0.33613(11) 0.0647(10) Uiso 1.000000 GR
H36c H 0.1578(6) 0.4025(6) 0.3262(2) 0.0647(10) Uiso 1.000000 GR
C37 C 0.08414(7) -0.01268(17) 0.14918(6) 0.0202(4) Uani 1.000000 .
C38 C 0.12196(8) -0.01397(19) 0.18036(7) 0.0251(5) Uani 1.000000 .
C39 C 0.16396(8) -0.02870(19) 0.16122(8) 0.0280(5) Uani 1.000000 .
C40 C 0.15309(8) -0.03768(18) 0.11833(7) 0.0254(5) Uani 1.000000 .
C41 C 0.10455(7) -0.02762(18) 0.11078(6) 0.0212(4) Uani 1.000000 .
C42 C 0.11773(10) -0.0134(2) 0.22584(7) 0.0403(6) Uani 1.000000 .
H42a H 0.1106(6) -0.0944(4) 0.23497(11) 0.0604(10) Uiso 1.000000 GR
H42b H 0.1470(2) 0.0133(16) 0.23988(8) 0.0604(10) Uiso 1.000000 GR
H42c H 0.0929(4) 0.0412(13) 0.23231(9) 0.0604(10) Uiso 1.000000 GR
C43 C 0.21213(9) -0.0399(2) 0.18223(9) 0.0413(7) Uani 1.000000 .
H43a H 0.21140(14) -0.0189(16) 0.21122(15) 0.0620(10) Uiso 1.000000 GR
H43b H 0.2230(3) -0.1225(4) 0.1799(5) 0.0620(10) Uiso 1.000000 GR
H43c H 0.23314(16) 0.0143(12) 0.1692(4) 0.0620(10) Uiso 1.000000 GR
C44 C 0.18571(9) -0.0663(2) 0.08625(9) 0.0389(6) Uani 1.000000 .
H44a H 0.1792(4) -0.1469(7) 0.0755(4) 0.0584(9) Uiso 1.000000 GR
H44b H 0.1816(5) -0.0080(10) 0.0639(3) 0.0584(9) Uiso 1.000000 GR
H44c H 0.21763(9) -0.0627(16) 0.09839(16) 0.0584(9) Uiso 1.000000 GR
C45 C 0.08034(8) -0.0426(2) 0.06888(7) 0.0274(5) Uani 1.000000 .
H45a H 0.10141(19) -0.0206(13) 0.04810(7) 0.0411(7) Uiso 1.000000 GR
H45b H 0.0708(5) -0.1263(4) 0.06496(19) 0.0411(7) Uiso 1.000000 GR
H45c H 0.0530(3) 0.0091(10) 0.06625(18) 0.0411(7) Uiso 1.000000 GR
C46 C -0.01747(8) -0.0501(2) 0.11244(8) 0.0368(6) Uani 1.000000 .
H46a H -0.04902(15) -0.0648(16) 0.12005(9) 0.0551(9) Uiso 1.000000 GR
H46b H -0.0173(5) 0.0201(6) 0.0945(3) 0.0551(9) Uiso 1.000000 GR
H46c H -0.0065(4) -0.1201(10) 0.0980(3) 0.0551(9) Uiso 1.000000 GR
C47 C 0.01207(10) -0.1533(2) 0.19370(9) 0.0439(7) Uani 1.000000 .
H47a H 0.0299(5) -0.1421(8) 0.2201(2) 0.0658(10) Uiso 1.000000 GR
H47b H -0.02088(13) -0.1596(10) 0.1982(5) 0.0658(10) Uiso 1.000000 GR
H47c H 0.0223(6) -0.2267(3) 0.1807(3) 0.0658(10) Uiso 1.000000 GR
C48 C 0.00137(9) 0.1135(2) 0.18617(8) 0.0378(6) Uani 1.000000 .
H48a H 0.0053(6) 0.1839(3) 0.1689(3) 0.0567(9) Uiso 1.000000 GR
H48b H -0.03139(18) 0.1045(7) 0.1910(5) 0.0567(9) Uiso 1.000000 GR
H48c H 0.0196(4) 0.1235(9) 0.2124(3) 0.0567(9) Uiso 1.000000 GR
N1 N 0.17285(6) 0.42059(15) 0.11335(5) 0.0168(3) Uani 1.000000 .
N2 N 0.10819(6) 0.29797(15) 0.15960(5) 0.0162(3) Uani 1.000000 .
Si1 Si 0.33207(2) 0.62791(5) 0.083467(19) 0.02443(13) Uani 1.000000 .
Si2 Si 0.07475(2) 0.34474(6) -0.008739(18) 0.02748(15) Uani 1.000000 .
Si3 Si 0.11682(2) 0.46622(6) 0.264080(17) 0.02414(13) Uani 1.000000 .
Si4 Si 0.02150(2) -0.02250(5) 0.159763(19) 0.02450(14) Uani 1.000000 .
Cr1 Cr 0.235101(11) 0.43559(3) 0.112699(9) 0.01745(8) Uani 1.000000 .
Cr2 Cr 0.112946(11) 0.36975(3) 0.106538(9) 0.01434(7) Uani 1.000000 .
Cr3 Cr 0.171509(11) 0.35575(3) 0.168524(9) 0.01459(7) Uani 1.000000 .
Cr4 Cr 0.131370(11) 0.14809(3) 0.139741(9) 0.01626(8) Uani 1.000000 .
H2 H 0.0879(8) 0.306(2) 0.1744(7) 0.023(7) Uiso 1.000000 .
H H 0.1240(9) 0.228(2) 0.0922(8) 0.045(8) Uiso 1.000000 .
Ha H 0.1850(8) 0.220(2) 0.1541(7) 0.033(7) Uiso 1.000000 .

loop_
_atom_site_aniso_label
_atom_site_aniso_U_11
_atom_site_aniso_U_22
_atom_site_aniso_U_33
_atom_site_aniso_U_12
_atom_site_aniso_U_13
_atom_site_aniso_U_23
C1 0.0179(10) 0.0271(11) 0.0193(10) -0.0011(9) 0.0060(8) 0.0007(8)
C2 0.0212(11) 0.0393(13) 0.0153(10) -0.0014(10) 0.0069(8) -0.0004(9)
C3 0.0211(11) 0.0384(13) 0.0198(10) -0.0052(10) 0.0080(9) -0.0099(9)
C4 0.0238(11) 0.0264(12) 0.0222(10) -0.0045(9) 0.0082(9) -0.0062(9)
C5 0.0194(11) 0.0253(11) 0.0204(10) 0.0001(9) 0.0060(8) -0.0003(8)
C6 0.0278(13) 0.0574(17) 0.0239(12) -0.0008(12) 0.0023(10) 0.0122(11)
C7 0.0283(13) 0.0564(17) 0.0252(12) -0.0072(12) 0.0038(10) -0.0163(11)
C8 0.0388(15) 0.0276(13) 0.0389(14) -0.0071(11) 0.0139(11) -0.0065(10)
C9 0.0222(12) 0.0305(13) 0.0317(12) 0.0012(10) 0.0030(9) 0.0021(9)
C10 0.0527(18) 0.0397(16) 0.0479(16) -0.0170(14) 0.0241(14) -0.0019(12)
C11 0.0483(17) 0.0339(15) 0.0532(17) 0.0115(13) 0.0001(14) 0.0000(12)
C12 0.0267(13) 0.0331(14) 0.0458(15) -0.0050(11) 0.0021(11) -0.0076(11)
C13 0.0219(11) 0.0182(10) 0.0184(10) 0.0047(8) -0.0057(8) 0.0001(8)
C14 0.0166(10) 0.0205(11) 0.0270(11) 0.0027(9) -0.0057(8) 0.0026(8)
C15 0.0209(11) 0.0235(11) 0.0230(10) 0.0074(9) -0.0005(8) 0.0044(8)
C16 0.0225(11) 0.0179(10) 0.0192(10) 0.0075(8) -0.0030(8) -0.0001(8)
C17 0.0207(11) 0.0190(10) 0.0169(9) 0.0047(8) -0.0029(8) 0.0022(8)
C18 0.0243(13) 0.0289(13) 0.0510(16) -0.0055(10) -0.0055(11) -0.0005(11)
C19 0.0304(14) 0.0385(15) 0.0387(14) 0.0125(11) 0.0106(11) 0.0063(11)
C20 0.0418(14) 0.0234(12) 0.0240(11) 0.0094(10) -0.0053(10) -0.0041(9)
C21 0.0351(13) 0.0256(12) 0.0252(11) -0.0011(10) 0.0016(10) 0.0053(9)
C22 0.082(2) 0.0472(17) 0.0207(12) 0.0045(16) 0.0052(13) -0.0003(11)
C23 0.0518(18) 0.0508(18) 0.0414(15) 0.0219(14) -0.0270(13) -0.0161(13)
C24 0.0456(16) 0.0325(13) 0.0291(12) 0.0106(12) -0.0067(11) -0.0088(10)
C25 0.0231(11) 0.0214(10) 0.0126(9) -0.0028(9) -0.0004(8) 0.0003(8)
C26 0.0245(11) 0.0233(11) 0.0131(9) -0.0020(9) -0.0038(8) 0.0018(8)
C27 0.0190(10) 0.0280(12) 0.0160(9) -0.0028(9) -0.0059(8) -0.0005(8)
C28 0.0231(11) 0.0278(11) 0.0121(9) -0.0083(9) -0.0029(8) -0.0052(8)
C29 0.0293(12) 0.0199(10) 0.0114(9) -0.0058(9) -0.0011(8) -0.0024(7)
C30 0.0371(14) 0.0294(13) 0.0231(11) 0.0023(10) -0.0012(10) 0.0092(9)
C31 0.0218(12) 0.0427(14) 0.0235(11) 0.0047(10) -0.0041(9) -0.0010(10)
C32 0.0265(12) 0.0340(13) 0.0173(10) -0.0130(10) 0.0024(9) -0.0060(9)
C33 0.0426(14) 0.0224(11) 0.0193(10) -0.0066(10) -0.0017(10) -0.0002(8)
C34 0.0395(16) 0.064(2) 0.0413(15) -0.0197(14) 0.0163(12) -0.0144(13)
C35 0.069(2) 0.061(2) 0.0506(18) 0.0323(17) 0.0309(16) 0.0156(15)
C36 0.0496(17) 0.0605(19) 0.0200(12) -0.0078(14) 0.0078(11) -0.0088(11)
C37 0.0228(11) 0.0123(10) 0.0258(11) -0.0011(8) 0.0034(9) 0.0014(8)
C38 0.0288(12) 0.0149(10) 0.0312(12) -0.0021(9) -0.0011(9) 0.0062(9)
C39 0.0221(12) 0.0120(10) 0.0493(14) -0.0012(9) -0.0020(10) 0.0079(9)
C40 0.0226(11) 0.0115(10) 0.0427(13) 0.0004(9) 0.0063(10) 0.0006(9)
C41 0.0234(11) 0.0122(10) 0.0287(11) -0.0008(8) 0.0060(9) -0.0012(8)
C42 0.0522(17) 0.0371(15) 0.0302(13) -0.0146(13) -0.0058(12) 0.0117(11)
C43 0.0287(14) 0.0243(13) 0.0687(19) 0.0013(10) -0.0113(13) 0.0152(12)
C44 0.0263(13) 0.0255(13) 0.0672(18) -0.0020(10) 0.0179(12) -0.0133(12)
C45 0.0310(13) 0.0234(12) 0.0285(12) -0.0021(10) 0.0060(10) -0.0038(9)
C46 0.0234(12) 0.0320(14) 0.0553(16) -0.0062(10) 0.0054(11) -0.0120(12)
C47 0.0435(16) 0.0355(15) 0.0559(17) -0.0031(12) 0.0257(13) 0.0064(12)
C48 0.0388(15) 0.0334(14) 0.0423(14) 0.0052(12) 0.0103(12) -0.0115(11)
N1 0.0206(9) 0.0172(8) 0.0123(8) 0.0019(7) -0.0003(6) 0.0018(6)
N2 0.0160(9) 0.0183(9) 0.0145(8) 0.0009(7) 0.0020(7) 0.0004(6)
Si1 0.0231(3) 0.0217(3) 0.0293(3) -0.0010(2) 0.0071(2) 0.0007(2)
Si2 0.0369(4) 0.0259(3) 0.0180(3) 0.0096(3) -0.0090(3) -0.0038(2)
Si3 0.0275(3) 0.0284(3) 0.0171(3) -0.0004(3) 0.0056(2) -0.0004(2)
Si4 0.0218(3) 0.0199(3) 0.0329(3) -0.0011(2) 0.0094(3) -0.0026(2)
Cr1 0.01696(17) 0.02263(18) 0.01281(15) -0.00392(13) 0.00156(12) -0.00159(12)
Cr2 0.01522(16) 0.01369(15) 0.01375(15) 0.00172(12) -0.00131(12) 0.00098(11)
Cr3 0.01627(16) 0.01547(16) 0.01176(14) -0.00129(13) -0.00081(12) 0.00102(11)
Cr4 0.01697(17) 0.01185(16) 0.01973(16) 0.00041(13) -0.00016(12) 0.00107(12)

loop_
_atom_type_symbol
_atom_type_scat_dispersion_real
_atom_type_scat_dispersion_imag
_atom_type_scat_Cromer_Mann_a1
_atom_type_scat_Cromer_Mann_a2
_atom_type_scat_Cromer_Mann_a3
_atom_type_scat_Cromer_Mann_a4
_atom_type_scat_Cromer_Mann_b1
_atom_type_scat_Cromer_Mann_b2
_atom_type_scat_Cromer_Mann_b3
_atom_type_scat_Cromer_Mann_b4
_atom_type_scat_Cromer_Mann_c
_atom_type_scat_source
_atom_type_scat_dispersion_source
Cr 0.32644 0.61635 10.64060 7.35370 3.32400 1.49220 6.10380 0.39200 20.26260 98.73990 1.18320000172 'International Tables Volume C Table 6.1.1.4 (pp. 500-502)' 'Henke, Gullikson and Davis, At. Data and Nucl. Data Tables, 1993, 54, 2'
C 0.00347 0.00161 2.31000 1.02000 1.58860 0.86500 20.84390 10.20750 0.56870 51.65120 0.215599998832 'International Tables Volume C Table 6.1.1.4 (pp. 500-502)' 'Henke, Gullikson and Davis, At. Data and Nucl. Data Tables, 1993, 54, 2'
Si 0.08192 0.07060 6.29150 3.03530 1.98910 1.54100 2.43860 32.33370 0.67850 81.69370 1.14069998264 'International Tables Volume C Table 6.1.1.4 (pp. 500-502)' 'Henke, Gullikson and Davis, At. Data and Nucl. Data Tables, 1993, 54, 2'
H 0.00000 0.00000 0.49300 0.32291 0.14019 0.04081 10.51090 26.12570 3.14236 57.79970 0.0030380000826 'International Tables Volume C Table 6.1.1.4 (pp. 500-502)' 'Henke, Gullikson and Davis, At. Data and Nucl. Data Tables, 1993, 54, 2'
N 0.00653 0.00323 12.21260 3.13220 2.01250 1.16630 0.00570 9.89330 28.99750 0.58260 -11.5290002823 'International Tables Volume C Table 6.1.1.4 (pp. 500-502)' 'Henke, Gullikson and Davis, At. Data and Nucl. Data Tables, 1993, 54, 2'

loop_
_geom_angle_atom_site_label_1
_geom_angle_atom_site_label_2
_geom_angle_atom_site_label_3
_geom_angle
_geom_angle_site_symmetry_1
_geom_angle_site_symmetry_3
_geom_angle_publ_flag
C5 C1 C2 106.02(19) . . ?
Si1 C1 C2 124.34(16) . . ?
Si1 C1 C5 129.32(16) . . ?
Cr1 C1 C2 70.52(11) . . ?
Cr1 C1 C5 73.07(12) . . ?
Cr1 C1 Si1 126.09(10) . . ?
C3 C2 C1 108.85(19) . . ?
C6 C2 C1 125.7(2) . . ?
C6 C2 C3 125.1(2) . . ?
Cr1 C2 C1 72.73(11) . . ?
Cr1 C2 C3 71.04(12) . . ?
Cr1 C2 C6 127.63(16) . . ?
C4 C3 C2 107.88(19) . . ?
C7 C3 C2 126.9(2) . . ?
C7 C3 C4 125.2(2) . . ?
Cr1 C3 C2 72.42(12) . . ?
Cr1 C3 C4 73.70(12) . . ?
Cr1 C3 C7 121.09(15) . . ?
C5 C4 C3 108.06(19) . . ?
C8 C4 C3 124.9(2) . . ?
C8 C4 C5 127.0(2) . . ?
Cr1 C4 C3 69.83(12) . . ?
Cr1 C4 C5 73.31(12) . . ?
Cr1 C4 C8 123.47(15) . . ?
C4 C5 C1 109.12(19) . . ?
C9 C5 C1 125.94(19) . . ?
C9 C5 C4 124.7(2) . . ?
Cr1 C5 C1 70.75(12) . . ?
Cr1 C5 C4 71.21(12) . . ?
Cr1 C5 C9 128.59(14) . . ?
C17 C13 C14 105.88(17) . . ?
Si2 C13 C14 122.57(15) . . ?
Si2 C13 C17 129.08(16) . . ?
Cr2 C13 C14 71.18(11) . . ?
Cr2 C13 C17 70.74(11) . . ?
Cr2 C13 Si2 136.46(11) . . ?
C15 C14 C13 108.99(18) . . ?
C18 C14 C13 126.6(2) . . ?
C18 C14 C15 124.3(2) . . ?
Cr2 C14 C13 71.65(11) . . ?
Cr2 C14 C15 72.50(12) . . ?
Cr2 C14 C18 124.83(15) . . ?
C16 C15 C14 107.97(18) . . ?
C19 C15 C14 126.9(2) . . ?
C19 C15 C16 125.0(2) . . ?
Cr2 C15 C14 71.32(12) . . ?
Cr2 C15 C16 70.45(12) . . ?
Cr2 C15 C19 127.32(15) . . ?
C17 C16 C15 108.06(18) . . ?
C20 C16 C15 125.4(2) . . ?
C20 C16 C17 125.8(2) . . ?
Cr2 C16 C15 73.09(12) . . ?
Cr2 C16 C17 71.69(11) . . ?
Cr2 C16 C20 128.88(15) . . ?
C16 C17 C13 109.07(18) . . ?
C21 C17 C13 128.50(19) . . ?
C21 C17 C16 122.40(19) . . ?
Cr2 C17 C13 72.45(11) . . ?
Cr2 C17 C16 71.47(11) . . ?
Cr2 C17 C21 123.86(15) . . ?
C29 C25 C26 105.93(18) . . ?
Si3 C25 C26 122.83(15) . . ?
Si3 C25 C29 129.32(16) . . ?
Cr3 C25 C26 70.99(11) . . ?
Cr3 C25 C29 70.22(11) . . ?
Cr3 C25 Si3 135.49(11) . . ?
C27 C26 C25 109.40(18) . . ?
C30 C26 C25 126.08(19) . . ?
C30 C26 C27 124.1(2) . . ?
Cr3 C26 C25 71.65(11) . . ?
Cr3 C26 C27 71.44(11) . . ?
Cr3 C26 C30 129.01(15) . . ?
C28 C27 C26 108.21(19) . . ?
C31 C27 C26 127.1(2) . . ?
C31 C27 C28 124.6(2) . . ?
Cr3 C27 C26 71.74(11) . . ?
Cr3 C27 C28 72.25(11) . . ?
Cr3 C27 C31 124.85(14) . . ?
C29 C28 C27 107.34(18) . . ?
C32 C28 C27 126.3(2) . . ?
C32 C28 C29 125.9(2) . . ?
Cr3 C28 C27 70.57(11) . . ?
Cr3 C28 C29 70.13(11) . . ?
Cr3 C28 C32 119.09(13) . . ?
C28 C29 C25 109.07(18) . . ?
C33 C29 C25 129.0(2) . . ?
C33 C29 C28 121.81(19) . . ?
Cr3 C29 C25 72.08(11) . . ?
Cr3 C29 C28 72.74(11) . . ?
Cr3 C29 C33 124.61(14) . . ?
Cr1 C32 C28 97.35(13) . . ?
C41 C37 C38 106.06(19) . . ?
Si4 C37 C38 124.30(16) . . ?
Si4 C37 C41 128.45(16) . . ?
Cr4 C37 C38 70.93(12) . . ?
Cr4 C37 C41 71.58(11) . . ?
Cr4 C37 Si4 131.78(10) . . ?
C39 C38 C37 108.68(19) . . ?
C42 C38 C37 126.0(2) . . ?
C42 C38 C39 125.1(2) . . ?
Cr4 C38 C37 72.32(11) . . ?
Cr4 C38 C39 71.91(12) . . ?
Cr4 C38 C42 126.74(16) . . ?
C40 C39 C38 108.13(19) . . ?
C43 C39 C38 126.9(2) . . ?
C43 C39 C40 124.9(2) . . ?
Cr4 C39 C38 71.72(12) . . ?
Cr4 C39 C40 72.55(12) . . ?
Cr4 C39 C43 123.97(15) . . ?
C41 C40 C39 108.09(19) . . ?
C44 C40 C39 127.1(2) . . ?
C44 C40 C41 124.5(2) . . ?
Cr4 C40 C39 71.29(12) . . ?
Cr4 C40 C41 71.88(12) . . ?
Cr4 C40 C44 127.52(15) . . ?
C40 C41 C37 109.03(19) . . ?
C45 C41 C37 128.0(2) . . ?
C45 C41 C40 122.70(19) . . ?
Cr4 C41 C37 71.83(11) . . ?
Cr4 C41 C40 72.17(12) . . ?
Cr4 C41 C45 126.45(14) . . ?
Cr2 N1 Cr1 164.95(10) . . ?
Cr3 N1 Cr1 97.75(7) . . ?
Cr3 N1 Cr2 84.94(7) . . ?
Cr3 N2 Cr2 82.31(7) . . ?
Cr4 N2 Cr2 90.39(7) . . ?
Cr4 N2 Cr3 89.43(7) . . ?
C10 Si1 C1 108.58(11) . . ?
C11 Si1 C1 111.81(12) . . ?
C11 Si1 C10 108.88(13) . . ?
C12 Si1 C1 114.33(11) . . ?
C12 Si1 C10 107.14(13) . . ?
C12 Si1 C11 105.89(12) . . ?
C22 Si2 C13 113.67(11) . . ?
C23 Si2 C13 106.82(11) . . ?
C23 Si2 C22 104.80(14) . . ?
C24 Si2 C13 114.62(10) . . ?
C24 Si2 C22 108.60(13) . . ?
C24 Si2 C23 107.68(12) . . ?
C34 Si3 C25 114.20(11) . . ?
C35 Si3 C25 114.09(11) . . ?
C35 Si3 C34 106.55(16) . . ?
C36 Si3 C25 106.66(11) . . ?
C36 Si3 C34 108.70(13) . . ?
C36 Si3 C35 106.28(15) . . ?
C46 Si4 C37 112.84(10) . . ?
C47 Si4 C37 110.03(11) . . ?
C47 Si4 C46 104.90(13) . . ?
C48 Si4 C37 112.29(11) . . ?
C48 Si4 C46 109.12(12) . . ?
C48 Si4 C47 107.26(12) . . ?
C2 Cr1 C1 36.75(7) . . ?
C3 Cr1 C1 61.43(8) . . ?
C3 Cr1 C2 36.54(8) . . ?
C4 Cr1 C1 60.60(8) . . ?
C4 Cr1 C2 60.36(8) . . ?
C4 Cr1 C3 36.47(8) . . ?
C5 Cr1 C1 36.18(7) . . ?
C5 Cr1 C2 59.96(8) . . ?
C5 Cr1 C3 60.14(8) . . ?
C5 Cr1 C4 35.48(7) . . ?
C32 Cr1 C1 92.17(8) . . ?
C32 Cr1 C2 124.65(8) . . ?
C32 Cr1 C3 151.57(8) . . ?
C32 Cr1 C4 122.87(9) . . ?
C32 Cr1 C5 92.57(8) . . ?
N1 Cr1 C1 149.54(7) . . ?
N1 Cr1 C2 113.67(7) . . ?
N1 Cr1 C3 98.81(8) . . ?
N1 Cr1 C4 118.16(8) . . ?
N1 Cr1 C5 153.61(8) . . ?
N1 Cr1 C32 109.62(8) . . ?
Cr3 Cr1 C1 167.43(5) . . ?
Cr3 Cr1 C2 153.98(6) . . ?
Cr3 Cr1 C3 123.53(6) . . ?
Cr3 Cr1 C4 115.41(5) . . ?
Cr3 Cr1 C5 133.47(5) . . ?
Cr3 Cr1 C32 80.21(6) . . ?
Cr3 Cr1 N1 42.92(5) . . ?
C14 Cr2 C13 37.17(8) . . ?
C15 Cr2 C13 61.46(7) . . ?
C15 Cr2 C14 36.18(8) . . ?
C16 Cr2 C13 61.78(7) . . ?
C16 Cr2 C14 60.93(8) . . ?
C16 Cr2 C15 36.46(8) . . ?
C17 Cr2 C13 36.81(7) . . ?
C17 Cr2 C14 61.05(8) . . ?
C17 Cr2 C15 60.91(7) . . ?
C17 Cr2 C16 36.84(7) . . ?
N1 Cr2 C13 117.42(7) . . ?
N1 Cr2 C14 153.56(7) . . ?
N1 Cr2 C15 139.29(8) . . ?
N1 Cr2 C16 104.16(8) . . ?
N1 Cr2 C17 93.64(7) . . ?
N2 Cr2 C13 143.83(8) . . ?
N2 Cr2 C14 107.10(8) . . ?
N2 Cr2 C15 92.27(7) . . ?
N2 Cr2 C16 112.32(7) . . ?
N2 Cr2 C17 149.09(7) . . ?
N2 Cr2 N1 98.73(7) . . ?
Cr3 Cr2 C13 167.00(6) . . ?
Cr3 Cr2 C14 155.39(6) . . ?
Cr3 Cr2 C15 126.54(5) . . ?
Cr3 Cr2 C16 117.31(5) . . ?
Cr3 Cr2 C17 134.27(5) . . ?
Cr3 Cr2 N1 49.60(5) . . ?
Cr3 Cr2 N2 49.16(5) . . ?
Cr4 Cr2 C13 125.31(5) . . ?
Cr4 Cr2 C14 107.70(5) . . ?
Cr4 Cr2 C15 119.86(6) . . ?
Cr4 Cr2 C16 153.38(6) . . ?
Cr4 Cr2 C17 161.52(5) . . ?
Cr4 Cr2 N1 94.46(5) . . ?
Cr4 Cr2 N2 44.91(5) . . ?
Cr4 Cr2 Cr3 62.032(11) . . ?
C26 Cr3 C25 37.36(7) . . ?
C27 Cr3 C25 62.52(8) . . ?
C27 Cr3 C26 36.82(8) . . ?
C28 Cr3 C25 62.54(7) . . ?
C28 Cr3 C26 61.69(7) . . ?
C28 Cr3 C27 37.19(8) . . ?
C29 Cr3 C25 37.69(7) . . ?
C29 Cr3 C26 62.06(7) . . ?
C29 Cr3 C27 62.22(8) . . ?
C29 Cr3 C28 37.13(8) . . ?
N1 Cr3 C25 133.48(7) . . ?
N1 Cr3 C26 155.04(7) . . ?
N1 Cr3 C27 121.41(7) . . ?
N1 Cr3 C28 93.36(7) . . ?
N1 Cr3 C29 99.03(7) . . ?
N2 Cr3 C25 97.65(7) . . ?
N2 Cr3 C26 109.52(7) . . ?
N2 Cr3 C27 144.32(7) . . ?
N2 Cr3 C28 157.71(8) . . ?
N2 Cr3 C29 120.75(8) . . ?
N2 Cr3 N1 93.96(7) . . ?
Cr1 Cr3 C25 123.37(5) . . ?
Cr1 Cr3 C26 119.04(6) . . ?
Cr1 Cr3 C27 82.75(5) . . ?
Cr1 Cr3 C28 62.93(5) . . ?
Cr1 Cr3 C29 87.47(5) . . ?
Cr1 Cr3 N1 39.33(5) . . ?
Cr1 Cr3 N2 131.23(5) . . ?
Cr2 Cr3 C25 126.60(6) . . ?
Cr2 Cr3 C26 156.37(6) . . ?
Cr2 Cr3 C27 166.65(6) . . ?
Cr2 Cr3 C28 134.18(5) . . ?
Cr2 Cr3 C29 117.69(6) . . ?
Cr2 Cr3 N1 45.46(5) . . ?
Cr2 Cr3 N2 48.52(5) . . ?
Cr2 Cr3 Cr1 83.914(13) . . ?
Cr4 Cr3 C25 127.02(5) . . ?
Cr4 Cr3 C26 110.46(5) . . ?
Cr4 Cr3 C27 122.03(6) . . ?
Cr4 Cr3 C28 155.36(6) . . ?
Cr4 Cr3 C29 163.12(6) . . ?
Cr4 Cr3 N1 91.94(5) . . ?
Cr4 Cr3 N2 45.11(5) . . ?
Cr4 Cr3 Cr1 109.001(14) . . ?
Cr4 Cr3 Cr2 62.419(12) . . ?
C38 Cr4 C37 36.75(8) . . ?
C39 Cr4 C37 61.13(8) . . ?
C39 Cr4 C38 36.37(8) . . ?
C40 Cr4 C37 60.86(7) . . ?
C40 Cr4 C38 60.43(8) . . ?
C40 Cr4 C39 36.17(8) . . ?
C41 Cr4 C37 36.59(7) . . ?
C41 Cr4 C38 60.51(8) . . ?
C41 Cr4 C39 60.28(8) . . ?
C41 Cr4 C40 35.94(8) . . ?
N2 Cr4 C37 113.98(7) . . ?
N2 Cr4 C38 115.60(8) . . ?
N2 Cr4 C39 142.48(8) . . ?
N2 Cr4 C40 174.84(8) . . ?
N2 Cr4 C41 139.93(8) . . ?
Cr2 Cr4 C37 131.35(5) . . ?
Cr2 Cr4 C38 157.29(6) . . ?
Cr2 Cr4 C39 165.89(6) . . ?
Cr2 Cr4 C40 138.25(6) . . ?
Cr2 Cr4 C41 124.09(6) . . ?
Cr2 Cr4 N2 44.70(5) . . ?
Cr3 Cr4 C37 149.53(5) . . ?
Cr3 Cr4 C38 122.77(6) . . ?
Cr3 Cr4 C39 118.32(6) . . ?
Cr3 Cr4 C40 138.98(6) . . ?
Cr3 Cr4 C41 173.41(5) . . ?
Cr3 Cr4 N2 45.46(5) . . ?
Cr3 Cr4 Cr2 55.549(11) . . ?
Cr4 H Cr2 103.7(13) . . ?
Cr4 Ha Cr3 105.6(13) . . ?

loop_
_geom_bond_atom_site_label_1
_geom_bond_atom_site_label_2
_geom_bond_distance
_geom_bond_site_symmetry_2
_geom_bond_publ_flag
C1 C2 1.439(3) . ?
C1 C5 1.436(3) . ?
C1 Si1 1.873(2) . ?
C1 Cr1 2.297(2) . ?
C2 C3 1.416(3) . ?
C2 C6 1.506(3) . ?
C2 Cr1 2.268(2) . ?
C3 C4 1.424(3) . ?
C3 C7 1.502(3) . ?
C3 Cr1 2.249(2) . ?
C4 C5 1.410(3) . ?
C4 C8 1.501(3) . ?
C4 Cr1 2.300(2) . ?
C5 C9 1.509(3) . ?
C5 Cr1 2.327(2) . ?
C10 Si1 1.871(3) . ?
C11 Si1 1.870(3) . ?
C12 Si1 1.869(3) . ?
C13 C14 1.446(3) . ?
C13 C17 1.427(3) . ?
C13 Si2 1.885(2) . ?
C13 Cr2 2.2714(19) . ?
C14 C15 1.411(3) . ?
C14 C18 1.499(3) . ?
C14 Cr2 2.265(2) . ?
C15 C16 1.416(3) . ?
C15 C19 1.501(3) . ?
C15 Cr2 2.280(2) . ?
C16 C17 1.420(3) . ?
C16 C20 1.499(3) . ?
C16 Cr2 2.246(2) . ?
C17 C21 1.497(3) . ?
C17 Cr2 2.2489(19) . ?
C22 Si2 1.873(3) . ?
C23 Si2 1.869(3) . ?
C24 Si2 1.867(2) . ?
C25 C26 1.435(3) . ?
C25 C29 1.443(3) . ?
C25 Si3 1.879(2) . ?
C25 Cr3 2.2448(19) . ?
C26 C27 1.411(3) . ?
C26 C30 1.500(3) . ?
C26 Cr3 2.2362(19) . ?
C27 C28 1.431(3) . ?
C27 C31 1.503(3) . ?
C27 Cr3 2.232(2) . ?
C28 C29 1.425(3) . ?
C28 C32 1.461(3) . ?
C28 Cr3 2.254(2) . ?
C29 C33 1.495(3) . ?
C29 Cr3 2.220(2) . ?
C32 Cr1 2.096(2) . ?
C34 Si3 1.863(3) . ?
C35 Si3 1.858(3) . ?
C36 Si3 1.873(2) . ?
C37 C38 1.441(3) . ?
C37 C41 1.439(3) . ?
C37 Si4 1.878(2) . ?
C37 Cr4 2.294(2) . ?
C38 C39 1.421(3) . ?
C38 C42 1.503(3) . ?
C38 Cr4 2.276(2) . ?
C39 C40 1.419(3) . ?
C39 C43 1.515(3) . ?
C39 Cr4 2.278(2) . ?
C40 C41 1.415(3) . ?
C40 C44 1.500(3) . ?
C40 Cr4 2.295(2) . ?
C41 C45 1.503(3) . ?
C41 Cr4 2.291(2) . ?
C46 Si4 1.873(3) . ?
C47 Si4 1.869(3) . ?
C48 Si4 1.864(2) . ?
N1 Cr1 1.8146(17) . ?
N1 Cr2 1.8251(17) . ?
N1 Cr3 1.9498(15) . ?
N2 Cr2 1.9283(17) . ?
N2 Cr3 1.9472(18) . ?
N2 Cr4 1.9356(17) . ?
Cr1 Cr3 2.8371(4) . ?
Cr2 Cr3 2.5505(4) . ?
Cr2 Cr4 2.7415(4) . ?
Cr3 Cr4 2.7318(4) . ?
